data_2242457
loop_
_publ_author_name
'Morscher, Alexandra'
'de Souza, Marcus V. N.'
'Wardell, James L.'
'Harrison, William T. A.'

_publ_section_title
;
 Expected and unexpected products of reactions of
 2-hydrazinylbenzothiazole with 3-nitrobenzenesulfonyl chloride in
 different solvents
;
_journal_coeditor_code SJ5555
_journal_issue 5
_journal_name_full 'Acta Crystallographica Section E'
_journal_page_first 673
_journal_page_last 677
_journal_paper_doi 10.1107/S2056989018005595
_journal_volume 74
_journal_year 2018
_chemical_formula_iupac 'C13 H11 N4 O4 S2 +, C6 H4 N O5 S -'
_chemical_formula_moiety 'C13 H11 N4 O4 S2 +, C6 H4 N O5 S -'
_chemical_formula_sum 'C19 H15 N5 O9 S3'
_chemical_formula_weight 553.54
_chemical_name_systematic
;
2-[2-(3-Nitrobenzenesulfonyl)hydrazinyl]-1,3-benzothiazol-3-ium;
3-nitrobenzenesulfonate
;
_space_group_crystal_system triclinic
_space_group_IT_number 2
_space_group_name_Hall '-P 1'
_space_group_name_H-M_alt 'P -1'
_symmetry_space_group_name_Hall '-P 1'
_symmetry_space_group_name_H-M 'P -1'
_atom_sites_solution_hydrogens mixed
_atom_sites_solution_primary direct
_audit_creation_method SHELXL-2014/7
_cell_angle_alpha 85.607(4)
_cell_angle_beta 71.369(5)
_cell_angle_gamma 77.115(4)
_cell_formula_units_Z 2
_cell_length_a 10.0399(5)
_cell_length_b 10.7585(4)
_cell_length_c 11.3372(6)
_cell_measurement_reflns_used 14254
_cell_measurement_temperature 100(2)
_cell_measurement_theta_max 27.52
_cell_measurement_theta_min 2.03
_cell_volume 1131.17(10)
_computing_cell_refinement
;
CrystalClear (Rigaku, 2012)
;
_computing_data_collection
;
CrystalClear (Rigaku, 2012)
;
_computing_data_reduction
;
CrystalClear (Rigaku, 2012)
;
_computing_molecular_graphics
;
ORTEP-3 for Windows (Farrugia, 2012)
;
_computing_publication_material
;
publCIF (Westrip, 2010)
;
_computing_structure_refinement
;
SHELXL2014 (Sheldrick, 2015)
;
_computing_structure_solution
;
SHELXS97 (Sheldrick, 2008)
;
_diffrn_ambient_temperature 100(2)
_diffrn_measured_fraction_theta_full 0.997
_diffrn_measured_fraction_theta_max 0.988
_diffrn_measurement_device_type 'Rigaku Mercury CCD'
_diffrn_measurement_method \w
_diffrn_radiation_type MoK\a
_diffrn_radiation_wavelength 0.71073
_diffrn_reflns_av_R_equivalents 0.0171
_diffrn_reflns_limit_h_max 11
_diffrn_reflns_limit_h_min -13
_diffrn_reflns_limit_k_max 13
_diffrn_reflns_limit_k_min -14
_diffrn_reflns_limit_l_max 14
_diffrn_reflns_limit_l_min -14
_diffrn_reflns_number 19781
_diffrn_reflns_theta_full 25.242
_diffrn_reflns_theta_max 27.560
_diffrn_reflns_theta_min 2.190
_exptl_absorpt_coefficient_mu 0.392
_exptl_absorpt_correction_T_max 1.00000
_exptl_absorpt_correction_T_min 0.87921
_exptl_absorpt_correction_type multi-scan
_exptl_absorpt_process_details
;
(<i>FS_ABSCOR</i>; Rigaku, 2013)
;
_exptl_crystal_colour colourless
_exptl_crystal_density_diffrn 1.625
_exptl_crystal_description plate
_exptl_crystal_F_000 568
_exptl_crystal_size_max 0.23
_exptl_crystal_size_mid 0.18
_exptl_crystal_size_min 0.04
_refine_diff_density_max 0.389
_refine_diff_density_min -0.423
_refine_ls_extinction_method none
_refine_ls_goodness_of_fit_ref 1.019
_refine_ls_hydrogen_treatment mixed
_refine_ls_matrix_type full
_refine_ls_number_parameters 334
_refine_ls_number_reflns 5159
_refine_ls_number_restraints 0
_refine_ls_restrained_S_all 1.019
_refine_ls_R_factor_all 0.0312
_refine_ls_R_factor_gt 0.0294
_refine_ls_shift/su_max 0.002
_refine_ls_shift/su_mean 0.000
_refine_ls_structure_factor_coef Fsqd
_refine_ls_weighting_details 'w=1/[\s^2^(Fo^2^)+(0.0353P)^2^+0.8265P] where P=(Fo^2^+2Fc^2^)/3'
_refine_ls_weighting_scheme calc
_refine_ls_wR_factor_gt 0.0745
_refine_ls_wR_factor_ref 0.0758
_reflns_number_gt 4880
_reflns_number_total 5159
_reflns_threshold_expression 'I > 2\s(I)'
_cod_data_source_file sj5555sup1.cif
_cod_data_source_block III
_cod_original_cell_volume 1131.16(10)
_cod_database_code 2242457
_shelx_space_group_comment
;
The symmetry employed for this shelxl refinement is uniquely defined
by the following loop, which should always be used as a source of
symmetry information in preference to the above space-group names.
They are only intended as comments.
;
_shelx_estimated_absorpt_t_min 0.915
_shelx_estimated_absorpt_t_max 0.985

loop_
_space_group_symop_operation_xyz
'x, y, z'
'-x, -y, -z'

loop_
_atom_site_type_symbol
_atom_site_label
_atom_site_fract_x
_atom_site_fract_y
_atom_site_fract_z
_atom_site_U_iso_or_equiv
_atom_site_adp_type
_atom_site_calc_flag
_atom_site_occupancy
C C1 1.07390(14) 0.16015(12) -0.12063(12) 0.0159(3) Uani d 1
C C2 1.21341(15) 0.10073(13) -0.18674(14) 0.0198(3) Uani d 1
H H2A 1.2930 0.1380 -0.1940 0.024 Uiso calc 1
C C3 1.23134(15) -0.01528(13) -0.24169(14) 0.0211(3) Uani d 1
H H3A 1.3252 -0.0581 -0.2878 0.025 Uiso calc 1
C C4 1.11437(15) -0.07065(13) -0.23068(13) 0.0197(3) Uani d 1
H H4 1.1304 -0.1505 -0.2689 0.024 Uiso calc 1
C C5 0.97546(15) -0.01107(13) -0.16489(13) 0.0177(3) Uani d 1
H H5 0.8958 -0.0484 -0.1574 0.021 Uiso calc 1
C C6 0.95732(14) 0.10512(12) -0.11042(12) 0.0151(2) Uani d 1
C C7 0.84167(14) 0.28675(12) -0.00034(12) 0.0151(2) Uani d 1
C C8 0.55707(14) 0.47110(13) 0.32289(12) 0.0167(3) Uani d 1
C C9 0.53199(16) 0.36315(14) 0.39425(13) 0.0211(3) Uani d 1
H H9 0.6099 0.3004 0.4059 0.025 Uiso calc 1
C C10 0.39098(18) 0.34797(15) 0.44861(14) 0.0269(3) Uani d 1
H H10 0.3725 0.2748 0.4983 0.032 Uiso calc 1
C C11 0.27802(17) 0.43861(17) 0.43063(14) 0.0285(3) Uani d 1
H H11 0.1816 0.4289 0.4679 0.034 Uiso calc 1
C C12 0.30799(16) 0.54390(16) 0.35725(13) 0.0255(3) Uani d 1
C C13 0.44587(15) 0.56403(14) 0.30272(13) 0.0209(3) Uani d 1
H H13 0.4637 0.6378 0.2538 0.025 Uiso calc 1
S S1 1.01665(3) 0.30546(3) -0.04133(3) 0.01753(8) Uani d 1
S S2 0.73513(3) 0.49153(3) 0.25131(3) 0.01507(8) Uani d 1
N N1 0.82742(12) 0.17982(11) -0.04048(10) 0.0154(2) Uani d 1
H H1 0.746(2) 0.1638(16) -0.0270(16) 0.018 Uiso d 1
N N2 0.73035(13) 0.37297(11) 0.06510(11) 0.0176(2) Uani d 1
H H2 0.646(2) 0.3709(17) 0.0737(16) 0.021 Uiso d 1
N N3 0.76169(12) 0.48236(11) 0.09996(11) 0.0166(2) Uani d 1
H H3 0.7208(19) 0.5525(17) 0.0710(16) 0.020 Uiso d 1
N N4 0.18823(15) 0.63839(18) 0.33454(13) 0.0396(4) Uani d 1
O O1 0.82921(11) 0.38488(9) 0.28530(10) 0.0220(2) Uani d 1
O O2 0.74518(11) 0.61876(9) 0.26804(9) 0.0195(2) Uani d 1
O O3 0.21622(15) 0.73477(17) 0.27552(14) 0.0584(5) Uani d 1
O O4 0.06728(14) 0.61654(19) 0.37558(15) 0.0589(5) Uani d 1
C C14 0.31611(14) 0.18627(13) 0.18875(13) 0.0164(3) Uani d 1
C C15 0.36568(15) 0.07109(13) 0.23976(13) 0.0197(3) Uani d 1
H H15 0.4570 0.0192 0.1998 0.024 Uiso calc 1
C C16 0.27603(16) 0.03482(14) 0.35187(14) 0.0218(3) Uani d 1
C C17 0.14253(15) 0.10749(14) 0.41347(13) 0.0219(3) Uani d 1
H H17 0.0849 0.0799 0.4907 0.026 Uiso calc 1
C C18 0.09530(15) 0.22141(14) 0.35952(14) 0.0212(3) Uani d 1
H H18 0.0036 0.2727 0.3995 0.025 Uiso calc 1
C C19 0.18114(15) 0.26111(13) 0.24729(13) 0.0194(3) Uani d 1
H H19 0.1480 0.3392 0.2103 0.023 Uiso calc 1
S S3 0.42650(3) 0.24195(3) 0.04827(3) 0.01634(8) Uani d 1
N N5 0.32639(15) -0.08700(13) 0.40760(13) 0.0315(3) Uani d 1
O O5 0.45472(11) 0.36044(9) 0.08076(10) 0.0225(2) Uani d 1
O O6 0.55538(10) 0.14188(9) 0.00769(9) 0.0200(2) Uani d 1
O O7 0.34166(11) 0.26546(10) -0.03675(10) 0.0224(2) Uani d 1
O O8 0.23692(14) -0.13450(12) 0.48774(11) 0.0393(3) Uani d 1
O O9 0.45499(14) -0.13511(13) 0.37160(14) 0.0493(4) Uani d 1

loop_
_atom_site_aniso_label
_atom_site_aniso_U_11
_atom_site_aniso_U_22
_atom_site_aniso_U_33
_atom_site_aniso_U_12
_atom_site_aniso_U_13
_atom_site_aniso_U_23
C1 0.0170(6) 0.0135(6) 0.0176(6) -0.0045(5) -0.0045(5) -0.0013(5)
C2 0.0157(6) 0.0183(6) 0.0247(7) -0.0044(5) -0.0044(5) -0.0016(5)
C3 0.0179(7) 0.0176(6) 0.0247(7) -0.0003(5) -0.0041(5) -0.0034(5)
C4 0.0241(7) 0.0141(6) 0.0214(7) -0.0027(5) -0.0081(5) -0.0031(5)
C5 0.0202(6) 0.0163(6) 0.0195(6) -0.0065(5) -0.0082(5) -0.0002(5)
C6 0.0149(6) 0.0156(6) 0.0149(6) -0.0037(5) -0.0048(5) 0.0008(5)
C7 0.0146(6) 0.0172(6) 0.0142(6) -0.0054(5) -0.0040(5) 0.0006(5)
C8 0.0162(6) 0.0195(6) 0.0141(6) -0.0047(5) -0.0032(5) -0.0019(5)
C9 0.0269(7) 0.0191(7) 0.0171(6) -0.0079(5) -0.0041(5) -0.0012(5)
C10 0.0321(8) 0.0294(8) 0.0193(7) -0.0163(6) -0.0011(6) -0.0025(6)
C11 0.0225(7) 0.0459(9) 0.0186(7) -0.0158(7) -0.0005(6) -0.0091(6)
C12 0.0178(7) 0.0423(9) 0.0155(6) -0.0017(6) -0.0056(5) -0.0059(6)
C13 0.0193(7) 0.0270(7) 0.0143(6) -0.0020(5) -0.0042(5) -0.0004(5)
S1 0.01279(15) 0.01565(15) 0.02306(17) -0.00532(12) -0.00137(12) -0.00507(12)
S2 0.01461(15) 0.01342(15) 0.01680(16) -0.00269(11) -0.00443(12) -0.00064(11)
N1 0.0128(5) 0.0175(5) 0.0167(5) -0.0055(4) -0.0039(4) -0.0018(4)
N2 0.0124(5) 0.0190(6) 0.0214(6) -0.0053(4) -0.0025(4) -0.0063(4)
N3 0.0174(5) 0.0146(5) 0.0174(5) -0.0046(4) -0.0036(4) -0.0021(4)
N4 0.0208(7) 0.0723(12) 0.0192(7) 0.0057(7) -0.0070(5) -0.0037(7)
O1 0.0195(5) 0.0190(5) 0.0278(5) -0.0004(4) -0.0105(4) 0.0006(4)
O2 0.0224(5) 0.0160(5) 0.0196(5) -0.0059(4) -0.0044(4) -0.0021(4)
O3 0.0337(7) 0.0828(12) 0.0411(8) 0.0156(7) -0.0114(6) 0.0212(8)
O4 0.0166(6) 0.1043(14) 0.0500(9) -0.0015(7) -0.0084(6) -0.0081(9)
C14 0.0150(6) 0.0186(6) 0.0185(6) -0.0065(5) -0.0071(5) 0.0009(5)
C15 0.0154(6) 0.0201(7) 0.0225(7) -0.0030(5) -0.0053(5) 0.0020(5)
C16 0.0209(7) 0.0207(7) 0.0222(7) -0.0030(5) -0.0066(5) 0.0050(5)
C17 0.0199(7) 0.0261(7) 0.0187(7) -0.0061(6) -0.0037(5) -0.0005(5)
C18 0.0161(6) 0.0239(7) 0.0228(7) -0.0015(5) -0.0056(5) -0.0054(5)
C19 0.0197(7) 0.0174(6) 0.0233(7) -0.0034(5) -0.0099(5) -0.0010(5)
S3 0.01426(15) 0.01613(16) 0.02054(17) -0.00592(12) -0.00693(12) 0.00324(12)
N5 0.0284(7) 0.0281(7) 0.0269(7) 0.0010(5) -0.0006(5) 0.0102(5)
O5 0.0195(5) 0.0176(5) 0.0322(6) -0.0076(4) -0.0083(4) 0.0000(4)
O6 0.0152(5) 0.0189(5) 0.0253(5) -0.0058(4) -0.0043(4) 0.0014(4)
O7 0.0230(5) 0.0253(5) 0.0236(5) -0.0090(4) -0.0126(4) 0.0066(4)
O8 0.0388(7) 0.0325(6) 0.0298(6) -0.0029(5) 0.0058(5) 0.0143(5)
O9 0.0287(7) 0.0444(8) 0.0511(8) 0.0100(6) 0.0022(6) 0.0252(6)

loop_
_atom_type_symbol
_atom_type_description
_atom_type_scat_dispersion_real
_atom_type_scat_dispersion_imag
_atom_type_scat_source
C C 0.0033 0.0016 'International Tables Vol C Tables 4.2.6.8 and 6.1.1.4'
H H 0.0000 0.0000 'International Tables Vol C Tables 4.2.6.8 and 6.1.1.4'
N N 0.0061 0.0033 'International Tables Vol C Tables 4.2.6.8 and 6.1.1.4'
O O 0.0106 0.0060 'International Tables Vol C Tables 4.2.6.8 and 6.1.1.4'
S S 0.1246 0.1234 'International Tables Vol C Tables 4.2.6.8 and 6.1.1.4'

loop_
_geom_angle_atom_site_label_1
_geom_angle_atom_site_label_2
_geom_angle_atom_site_label_3
_geom_angle
C2 C1 C6 121.20(12)
C2 C1 S1 128.05(10)
C6 C1 S1 110.75(10)
C3 C2 C1 117.18(13)
C3 C2 H2A 121.4
C1 C2 H2A 121.4
C2 C3 C4 121.52(13)
C2 C3 H3A 119.2
C4 C3 H3A 119.2
C5 C4 C3 121.15(13)
C5 C4 H4 119.4
C3 C4 H4 119.4
C6 C5 C4 117.39(12)
C6 C5 H5 121.3
C4 C5 H5 121.3
C5 C6 N1 126.36(12)
C5 C6 C1 121.56(12)
N1 C6 C1 112.08(12)
N1 C7 N2 122.94(12)
N1 C7 S1 114.10(10)
N2 C7 S1 122.96(10)
C9 C8 C13 121.98(13)
C9 C8 S2 119.96(11)
C13 C8 S2 118.04(11)
C8 C9 C10 119.11(14)
C8 C9 H9 120.4
C10 C9 H9 120.4
C11 C10 C9 120.37(14)
C11 C10 H10 119.8
C9 C10 H10 119.8
C10 C11 C12 118.62(14)
C10 C11 H11 120.7
C12 C11 H11 120.7
C13 C12 C11 123.14(15)
C13 C12 N4 118.14(15)
C11 C12 N4 118.71(14)
C12 C13 C8 116.76(14)
C12 C13 H13 121.6
C8 C13 H13 121.6
C7 S1 C1 89.58(6)
O2 S2 O1 120.92(6)
O2 S2 N3 104.08(6)
O1 S2 N3 107.77(6)
O2 S2 C8 110.40(6)
O1 S2 C8 107.66(6)
N3 S2 C8 104.82(6)
C7 N1 C6 113.48(11)
C7 N1 H1 120.7(12)
C6 N1 H1 125.7(12)
C7 N2 N3 116.58(11)
C7 N2 H2 123.0(12)
N3 N2 H2 119.4(12)
N2 N3 S2 114.02(9)
N2 N3 H3 113.4(12)
S2 N3 H3 111.7(12)
O4 N4 O3 124.11(16)
O4 N4 C12 118.27(17)
O3 N4 C12 117.62(15)
C15 C14 C19 121.07(13)
C15 C14 S3 119.86(11)
C19 C14 S3 119.06(10)
C14 C15 C16 117.05(13)
C14 C15 H15 121.5
C16 C15 H15 121.5
C17 C16 C15 123.45(13)
C17 C16 N5 118.58(13)
C15 C16 N5 117.97(13)
C18 C17 C16 118.15(13)
C18 C17 H17 120.9
C16 C17 H17 120.9
C17 C18 C19 120.32(13)
C17 C18 H18 119.8
C19 C18 H18 119.8
C18 C19 C14 119.95(13)
C18 C19 H19 120.0
C14 C19 H19 120.0
O7 S3 O6 113.88(6)
O7 S3 O5 111.37(6)
O6 S3 O5 113.23(6)
O7 S3 C14 105.96(6)
O6 S3 C14 106.14(6)
O5 S3 C14 105.46(6)
O9 N5 O8 123.89(14)
O9 N5 C16 118.16(13)
O8 N5 C16 117.95(13)

loop_
_geom_bond_atom_site_label_1
_geom_bond_atom_site_label_2
_geom_bond_distance
C1 C2 1.3913(19)
C1 C6 1.3950(18)
C1 S1 1.7513(13)
C2 C3 1.3876(19)
C2 H2A 0.9500
C3 C4 1.399(2)
C3 H3A 0.9500
C4 C5 1.386(2)
C4 H4 0.9500
C5 C6 1.3863(18)
C5 H5 0.9500
C6 N1 1.3946(17)
C7 N1 1.3215(17)
C7 N2 1.3317(17)
C7 S1 1.7218(13)
C8 C9 1.3867(19)
C8 C13 1.3887(19)
C8 S2 1.7674(14)
C9 C10 1.393(2)
C9 H9 0.9500
C10 C11 1.379(2)
C10 H10 0.9500
C11 C12 1.383(2)
C11 H11 0.9500
C12 C13 1.383(2)
C12 N4 1.469(2)
C13 H13 0.9500
S2 O2 1.4260(10)
S2 O1 1.4279(10)
S2 N3 1.6574(12)
N1 H1 0.841(19)
N2 N3 1.3985(16)
N2 H2 0.826(19)
N3 H3 0.869(18)
N4 O4 1.223(2)
N4 O3 1.227(2)
C14 C15 1.3844(19)
C14 C19 1.3949(19)
C14 S3 1.7736(14)
C15 C16 1.3884(19)
C15 H15 0.9500
C16 C17 1.383(2)
C16 N5 1.4677(18)
C17 C18 1.383(2)
C17 H17 0.9500
C18 C19 1.387(2)
C18 H18 0.9500
C19 H19 0.9500
S3 O7 1.4526(10)
S3 O6 1.4558(10)
S3 O5 1.4630(10)
N5 O9 1.2244(18)
N5 O8 1.2270(17)

loop_
_geom_hbond_atom_site_label_D
_geom_hbond_atom_site_label_H
_geom_hbond_atom_site_label_A
_geom_hbond_site_symmetry_A
_geom_hbond_distance_DH
_geom_hbond_distance_HA
_geom_hbond_distance_DA
_geom_hbond_angle_DHA
N1 H1 O6 . 0.841(19) 1.888(19) 2.7267(15) 175.2(17)
N2 H2 O5 . 0.826(19) 1.92(2) 2.7489(16) 175.4(18)
N3 H3 O7 2_665 0.869(18) 1.968(19) 2.8058(16) 161.6(16)
C2 H2A O7 1_655 0.95 2.55 3.2510(18) 130
C9 H9 O8 2_656 0.95 2.58 3.487(2) 161

loop_
_geom_torsion_atom_site_label_1
_geom_torsion_atom_site_label_2
_geom_torsion_atom_site_label_3
_geom_torsion_atom_site_label_4
_geom_torsion
C6 C1 C2 C3 -0.1(2)
S1 C1 C2 C3 179.86(11)
C1 C2 C3 C4 -0.3(2)
C2 C3 C4 C5 0.4(2)
C3 C4 C5 C6 -0.1(2)
C4 C5 C6 N1 -179.80(13)
C4 C5 C6 C1 -0.3(2)
C2 C1 C6 C5 0.4(2)
S1 C1 C6 C5 -179.57(10)
C2 C1 C6 N1 179.98(12)
S1 C1 C6 N1 0.03(14)
C13 C8 C9 C10 -0.8(2)
S2 C8 C9 C10 -179.19(11)
C8 C9 C10 C11 0.6(2)
C9 C10 C11 C12 0.3(2)
C10 C11 C12 C13 -1.2(2)
C10 C11 C12 N4 177.97(14)
C11 C12 C13 C8 1.1(2)
N4 C12 C13 C8 -178.12(13)
C9 C8 C13 C12 -0.1(2)
S2 C8 C13 C12 178.39(11)
N1 C7 S1 C1 1.13(11)
N2 C7 S1 C1 -178.31(12)
C2 C1 S1 C7 179.43(14)
C6 C1 S1 C7 -0.62(10)
C9 C8 S2 O2 -135.32(11)
C13 C8 S2 O2 46.19(13)
C9 C8 S2 O1 -1.39(13)
C13 C8 S2 O1 -179.89(11)
C9 C8 S2 N3 113.16(12)
C13 C8 S2 N3 -65.33(12)
N2 C7 N1 C6 178.09(12)
S1 C7 N1 C6 -1.34(15)
C5 C6 N1 C7 -179.60(13)
C1 C6 N1 C7 0.83(16)
N1 C7 N2 N3 -179.22(12)
S1 C7 N2 N3 0.16(17)
C7 N2 N3 S2 -110.54(12)
O2 S2 N3 N2 -168.76(9)
O1 S2 N3 N2 61.70(11)
C8 S2 N3 N2 -52.78(11)
C13 C12 N4 O4 175.11(15)
C11 C12 N4 O4 -4.1(2)
C13 C12 N4 O3 -5.0(2)
C11 C12 N4 O3 175.70(16)
C19 C14 C15 C16 -0.8(2)
S3 C14 C15 C16 177.97(11)
C14 C15 C16 C17 -0.2(2)
C14 C15 C16 N5 179.96(13)
C15 C16 C17 C18 0.9(2)
N5 C16 C17 C18 -179.26(14)
C16 C17 C18 C19 -0.6(2)
C17 C18 C19 C14 -0.4(2)
C15 C14 C19 C18 1.1(2)
S3 C14 C19 C18 -177.70(11)
C15 C14 S3 O7 125.09(11)
C19 C14 S3 O7 -56.11(12)
C15 C14 S3 O6 3.69(13)
C19 C14 S3 O6 -177.51(10)
C15 C14 S3 O5 -116.72(12)
C19 C14 S3 O5 62.08(12)
C17 C16 N5 O9 -162.03(16)
C15 C16 N5 O9 17.8(2)
C17 C16 N5 O8 17.9(2)
C15 C16 N5 O8 -162.28(15)

_cod_database_fobs_code 2242457
